data_7715961
loop_
_publ_author_name
'Li, Zhuoheng'
'Ekanayake, Akalanka B.'
'Bartman, Anna E.'
'Doorn, Jonathan A.'
'Tivanski, Alexei V.'
'Pigge, F. Christopher'

_publ_section_title
;
 Detection and disaggregation of amyloid fibrils by luminescent
 amphiphilic platinum(II) complexes.
;
_journal_issue 21
_journal_name_full 'Dalton transactions (Cambridge, England : 2003)'
_journal_page_first 9001
_journal_page_last 9010
_journal_paper_doi 10.1039/d4dt00882k
_journal_volume 53
_journal_year 2024
_chemical_formula_moiety 'C26 H26 N2 O5 Pt'
_chemical_formula_sum 'C26 H26 N2 O5 Pt'
_chemical_formula_weight 641.58
_space_group_crystal_system monoclinic
_space_group_IT_number 14
_space_group_name_Hall '-P 2ybc'
_space_group_name_H-M_alt 'P 1 21/c 1'
_atom_sites_solution_hydrogens geom
_atom_sites_solution_primary dual
_audit_creation_date 2023-09-05
_audit_creation_method
;
Olex2 1.5
(compiled 2023.08.24 svn.re1ec1418 for OlexSys, GUI svn.r6817)
;
_audit_update_record
;
2023-12-29 deposited with the CCDC.	2024-05-06 downloaded from the CCDC.
;
_cell_angle_alpha 90
_cell_angle_beta 107.375(2)
_cell_angle_gamma 90
_cell_formula_units_Z 4
_cell_length_a 14.1430(6)
_cell_length_b 12.3571(7)
_cell_length_c 14.0848(8)
_cell_measurement_reflns_used 9814
_cell_measurement_temperature 100.00
_cell_measurement_theta_max 30.424
_cell_measurement_theta_min 2.235
_cell_volume 2349.2(2)
_computing_cell_refinement 'SAINT V8.40B (?, 2016)'
_computing_data_reduction 'SAINT V8.40B (?, 2016)'
_computing_molecular_graphics 'Olex2 1.5 (Dolomanov et al., 2009)'
_computing_publication_material 'Olex2 1.5 (Dolomanov et al., 2009)'
_computing_structure_refinement 'XL  (Sheldrick, 2008)'
_computing_structure_solution 'SHELXT 2018/2 (Sheldrick, 2018)'
_diffrn_ambient_temperature 100.00
_diffrn_measured_fraction_theta_full 0.999
_diffrn_measured_fraction_theta_max 0.999
_diffrn_measurement_device_type 'Bruker D8 Venture Duo with Photon 3'
_diffrn_radiation_type MoK\a
_diffrn_radiation_wavelength 0.71073
_diffrn_reflns_av_R_equivalents 0.0685
_diffrn_reflns_av_unetI/netI 0.0431
_diffrn_reflns_Laue_measured_fraction_full 0.999
_diffrn_reflns_Laue_measured_fraction_max 0.999
_diffrn_reflns_limit_h_max 20
_diffrn_reflns_limit_h_min -18
_diffrn_reflns_limit_k_max 17
_diffrn_reflns_limit_k_min -17
_diffrn_reflns_limit_l_max 20
_diffrn_reflns_limit_l_min -20
_diffrn_reflns_number 52908
_diffrn_reflns_point_group_measured_fraction_full 0.999
_diffrn_reflns_point_group_measured_fraction_max 0.999
_diffrn_reflns_theta_full 25.242
_diffrn_reflns_theta_max 30.520
_diffrn_reflns_theta_min 2.234
_diffrn_source_current 1.4
_diffrn_source_power 0.07
_diffrn_source_voltage 50.0
_exptl_absorpt_coefficient_mu 6.013
_exptl_absorpt_correction_T_max 0.7461
_exptl_absorpt_correction_T_min 0.5443
_exptl_absorpt_correction_type multi-scan
_exptl_absorpt_process_details
;
SADABS-2016/2 (Bruker,2016/2) was used for absorption correction.
wR2(int) was 0.0961 before and 0.0656 after correction.
The Ratio of minimum to maximum transmission is 0.7295.
The \l/2 correction factor is Not present.
;
_exptl_crystal_colour 'clear yellow'
_exptl_crystal_colour_lustre clear
_exptl_crystal_colour_primary yellow
_exptl_crystal_density_diffrn 1.814
_exptl_crystal_description block
_exptl_crystal_F_000 1256
_exptl_crystal_size_max 0.16
_exptl_crystal_size_mid 0.137
_exptl_crystal_size_min 0.132
_refine_diff_density_max 1.216
_refine_diff_density_min -1.125
_refine_diff_density_rms 0.148
_refine_ls_extinction_coef 0.00075(10)
_refine_ls_extinction_expression Fc^*^=kFc[1+0.001xFc^2^\l^3^/sin(2\q)]^-1/4^
_refine_ls_extinction_method 'SHELXL-2019/1 (Sheldrick 2019)'
_refine_ls_goodness_of_fit_ref 1.041
_refine_ls_hydrogen_treatment constr
_refine_ls_matrix_type full
_refine_ls_number_parameters 313
_refine_ls_number_reflns 7167
_refine_ls_number_restraints 0
_refine_ls_restrained_S_all 1.041
_refine_ls_R_factor_all 0.0379
_refine_ls_R_factor_gt 0.0278
_refine_ls_shift/su_max 0.000
_refine_ls_shift/su_mean 0.000
_refine_ls_structure_factor_coef Fsqd
_refine_ls_weighting_details 'w=1/[\s^2^(Fo^2^)+5.0219P] where P=(Fo^2^+2Fc^2^)/3'
_refine_ls_weighting_scheme calc
_refine_ls_wR_factor_gt 0.0530
_refine_ls_wR_factor_ref 0.0564
_reflns_Friedel_coverage 0.000
_reflns_number_gt 6059
_reflns_number_total 7167
_reflns_threshold_expression 'I > 2\s(I)'
_cod_data_source_file d4dt00882k2.cif
_cod_data_source_block fcp23_15
_cod_depositor_comments 'Adding full bibliography for 7715960--7715962.cif.'
_cod_database_code 7715961
_shelx_shelxl_version_number 2019/1
_shelx_space_group_comment
;
The symmetry employed for this shelxl refinement is uniquely defined
by the following loop, which should always be used as a source of
symmetry information in preference to the above space-group names.
They are only intended as comments.
;
_shelx_estimated_absorpt_t_max 0.504
_shelx_estimated_absorpt_t_min 0.446
_olex2_refinement_description
;
1. Fixed Uiso
 At 1.2 times of:
  All C(H) groups
 At 1.5 times of:
  All C(H,H,H) groups
2.a Aromatic/amide H refined with riding coordinates:
 C1(H1), C2(H2), C3(H3), C4(H4), C8(H8), C10(H10), C11(H11), C14(H14),
 C17(H17), C18(H18), C23(H23)
2.b Idealised Me refined as rotating group:
 C19(H19A,H19B,H19C), C20(H20A,H20B,H20C), C21(H21A,H21B,H21C), C25(H25A,H25B,
 H25C), C26(H26A,H26B,H26C)
;
_olex2_exptl_crystal_mounting_method 'MiTeGen 100 micron MicroLoop'
_olex2_submission_special_instructions 'No special instructions were received'

loop_
_space_group_symop_operation_xyz
'x, y, z'
'-x, y+1/2, -z+1/2'
'-x, -y, -z'
'x, -y-1/2, z-1/2'

loop_
_atom_site_label
_atom_site_type_symbol
_atom_site_fract_x
_atom_site_fract_y
_atom_site_fract_z
_atom_site_U_iso_or_equiv
_atom_site_adp_type
_atom_site_occupancy
_atom_site_site_symmetry_order
_atom_site_calc_flag
_atom_site_refinement_flags_posn
_atom_site_refinement_flags_adp
_atom_site_refinement_flags_occupancy
_atom_site_disorder_assembly
_atom_site_disorder_group
Pt1 Pt 0.54878(2) 0.42196(2) 0.37390(2) 0.01265(4) Uani 1 1 d . . . . .
O1 O 1.10864(16) 0.3204(2) 0.50454(17) 0.0220(5) Uani 1 1 d . . . . .
O2 O 0.90611(17) 0.55548(19) 0.76001(17) 0.0212(5) Uani 1 1 d . . . . .
O3 O 1.04843(17) 0.4873(2) 0.90866(17) 0.0231(5) Uani 1 1 d . . . . .
O4 O 0.41029(15) 0.49140(18) 0.30710(16) 0.0172(4) Uani 1 1 d . . . . .
O5 O 0.60470(15) 0.48602(18) 0.27113(16) 0.0167(4) Uani 1 1 d . . . . .
N1 N 0.50481(18) 0.3476(2) 0.47884(19) 0.0138(5) Uani 1 1 d . . . . .
N2 N 0.94031(19) 0.3178(2) 0.45832(19) 0.0156(5) Uani 1 1 d . . . . .
C1 C 0.4139(2) 0.3572(3) 0.4886(2) 0.0183(6) Uani 1 1 d . . . . .
H1 H 0.367303 0.403260 0.444293 0.022 Uiso 1 1 calc R U . . .
C2 C 0.3854(2) 0.3018(3) 0.5618(2) 0.0189(6) Uani 1 1 d . . . . .
H2 H 0.320333 0.309663 0.567005 0.023 Uiso 1 1 calc R U . . .
C3 C 0.4538(3) 0.2348(3) 0.6270(3) 0.0212(6) Uani 1 1 d . . . . .
H3 H 0.435828 0.194934 0.676670 0.025 Uiso 1 1 calc R U . . .
C4 C 0.5487(2) 0.2271(3) 0.6181(2) 0.0179(6) Uani 1 1 d . . . . .
H4 H 0.596747 0.183025 0.663107 0.021 Uiso 1 1 calc R U . . .
C5 C 0.5738(2) 0.2836(2) 0.5437(2) 0.0154(6) Uani 1 1 d . . . . .
C6 C 0.6707(2) 0.2854(2) 0.5255(2) 0.0146(6) Uani 1 1 d . . . . .
C7 C 0.6753(2) 0.3532(2) 0.4460(2) 0.0142(6) Uani 1 1 d . . . . .
C8 C 0.7665(2) 0.3640(2) 0.4274(2) 0.0159(6) Uani 1 1 d . . . . .
H8 H 0.771944 0.410783 0.375802 0.019 Uiso 1 1 calc R U . . .
C9 C 0.8494(2) 0.3074(2) 0.4833(2) 0.0157(6) Uani 1 1 d . . . . .
C10 C 0.8429(2) 0.2370(3) 0.5585(2) 0.0171(6) Uani 1 1 d . . . . .
H10 H 0.899026 0.196044 0.594459 0.021 Uiso 1 1 calc R U . . .
C11 C 0.7542(2) 0.2272(3) 0.5806(2) 0.0164(6) Uani 1 1 d . . . . .
H11 H 0.749918 0.181056 0.633043 0.020 Uiso 1 1 calc R U . . .
C12 C 1.0310(2) 0.3368(3) 0.5256(2) 0.0173(6) Uani 1 1 d . . . . .
C13 C 1.0349(2) 0.3793(3) 0.6257(2) 0.0170(6) Uani 1 1 d . . . . .
C14 C 0.9647(2) 0.4518(2) 0.6416(2) 0.0166(6) Uani 1 1 d . . . . .
H14 H 0.911772 0.476382 0.586807 0.020 Uiso 1 1 calc R U . . .
C15 C 0.9719(2) 0.4876(3) 0.7362(2) 0.0174(6) Uani 1 1 d . . . . .
C16 C 1.0506(2) 0.4508(3) 0.8183(2) 0.0194(6) Uani 1 1 d . . . . .
C17 C 1.1212(2) 0.3821(3) 0.8018(3) 0.0210(7) Uani 1 1 d . . . . .
H17 H 1.175063 0.358667 0.856124 0.025 Uiso 1 1 calc R U . . .
C18 C 1.1136(2) 0.3472(3) 0.7059(2) 0.0210(7) Uani 1 1 d . . . . .
H18 H 1.163020 0.300774 0.695193 0.025 Uiso 1 1 calc R U . . .
C19 C 0.9352(2) 0.2860(3) 0.3565(2) 0.0222(7) Uani 1 1 d . . . . .
H19A H 0.912870 0.210764 0.345045 0.033 Uiso 1 1 calc R U . . .
H19B H 1.000990 0.292933 0.347351 0.033 Uiso 1 1 calc R U . . .
H19C H 0.888403 0.333197 0.309034 0.033 Uiso 1 1 calc R U . . .
C20 C 0.8192(2) 0.5830(3) 0.6803(3) 0.0223(7) Uani 1 1 d . . . . .
H20A H 0.837829 0.629656 0.632529 0.033 Uiso 1 1 calc R U . . .
H20B H 0.772214 0.621368 0.707209 0.033 Uiso 1 1 calc R U . . .
H20C H 0.788280 0.516784 0.646806 0.033 Uiso 1 1 calc R U . . .
C21 C 1.1277(3) 0.4519(3) 0.9940(3) 0.0277(8) Uani 1 1 d . . . . .
H21A H 1.190227 0.484653 0.991980 0.042 Uiso 1 1 calc R U . . .
H21B H 1.133285 0.372921 0.992873 0.042 Uiso 1 1 calc R U . . .
H21C H 1.113504 0.474247 1.055116 0.042 Uiso 1 1 calc R U . . .
C22 C 0.3918(2) 0.5525(2) 0.2308(2) 0.0169(6) Uani 1 1 d . . . . .
C23 C 0.4565(2) 0.5768(3) 0.1754(2) 0.0187(6) Uani 1 1 d . . . . .
H23 H 0.431111 0.620336 0.117850 0.022 Uiso 1 1 calc R U . . .
C24 C 0.5545(2) 0.5430(3) 0.1970(2) 0.0180(6) Uani 1 1 d . . . . .
C25 C 0.2900(2) 0.6025(3) 0.1990(3) 0.0213(7) Uani 1 1 d . . . . .
H25A H 0.239987 0.545267 0.179399 0.032 Uiso 1 1 calc R U . . .
H25B H 0.284141 0.651005 0.142504 0.032 Uiso 1 1 calc R U . . .
H25C H 0.279701 0.643739 0.254535 0.032 Uiso 1 1 calc R U . . .
C26 C 0.6121(3) 0.5778(4) 0.1285(3) 0.0331(9) Uani 1 1 d . . . . .
H26A H 0.654135 0.639682 0.157591 0.050 Uiso 1 1 calc R U . . .
H26B H 0.566079 0.598795 0.064088 0.050 Uiso 1 1 calc R U . . .
H26C H 0.653625 0.517805 0.119017 0.050 Uiso 1 1 calc R U . . .

loop_
_atom_site_aniso_label
_atom_site_aniso_U_11
_atom_site_aniso_U_22
_atom_site_aniso_U_33
_atom_site_aniso_U_23
_atom_site_aniso_U_13
_atom_site_aniso_U_12
Pt1 0.01394(6) 0.01188(6) 0.01147(6) 0.00084(5) 0.00279(4) 0.00117(4)
O1 0.0154(11) 0.0287(13) 0.0231(12) 0.0002(10) 0.0074(9) 0.0023(9)
O2 0.0207(11) 0.0227(12) 0.0180(11) -0.0043(9) 0.0025(9) 0.0019(9)
O3 0.0249(12) 0.0266(13) 0.0145(11) -0.0021(10) 0.0008(9) -0.0016(10)
O4 0.0140(10) 0.0202(11) 0.0159(11) 0.0036(9) 0.0022(8) 0.0024(9)
O5 0.0157(10) 0.0185(11) 0.0156(11) 0.0034(9) 0.0043(8) 0.0013(9)
N1 0.0151(12) 0.0126(12) 0.0139(12) 0.0008(9) 0.0046(10) -0.0004(10)
N2 0.0151(12) 0.0161(13) 0.0153(13) 0.0012(10) 0.0040(10) 0.0021(10)
C1 0.0197(15) 0.0164(15) 0.0182(15) -0.0021(12) 0.0050(12) 0.0011(12)
C2 0.0190(15) 0.0186(15) 0.0209(16) -0.0031(13) 0.0088(12) -0.0026(12)
C3 0.0279(16) 0.0179(15) 0.0191(15) 0.0009(13) 0.0091(13) -0.0023(14)
C4 0.0218(15) 0.0155(15) 0.0148(14) 0.0020(12) 0.0033(12) -0.0018(12)
C5 0.0174(14) 0.0132(14) 0.0156(14) -0.0016(11) 0.0050(11) -0.0030(11)
C6 0.0182(14) 0.0114(14) 0.0134(14) -0.0012(11) 0.0036(11) -0.0003(11)
C7 0.0182(14) 0.0112(13) 0.0119(14) -0.0024(11) 0.0024(11) -0.0005(11)
C8 0.0194(14) 0.0132(14) 0.0145(15) 0.0018(11) 0.0040(12) 0.0007(11)
C9 0.0169(14) 0.0134(14) 0.0167(15) -0.0021(11) 0.0050(12) -0.0018(11)
C10 0.0173(14) 0.0147(14) 0.0166(15) 0.0011(12) 0.0008(11) 0.0013(12)
C11 0.0201(14) 0.0129(14) 0.0139(14) 0.0021(11) 0.0014(11) 0.0025(12)
C12 0.0195(15) 0.0161(15) 0.0155(15) 0.0042(12) 0.0041(12) 0.0008(12)
C13 0.0176(14) 0.0148(14) 0.0183(15) 0.0025(12) 0.0049(12) -0.0020(12)
C14 0.0165(14) 0.0133(14) 0.0174(16) 0.0019(11) 0.0014(12) -0.0010(11)
C15 0.0171(14) 0.0130(14) 0.0204(16) -0.0019(12) 0.0033(12) -0.0035(11)
C16 0.0235(16) 0.0196(16) 0.0135(15) -0.0012(12) 0.0030(12) -0.0080(13)
C17 0.0137(14) 0.0259(17) 0.0214(17) 0.0060(13) 0.0020(12) -0.0003(12)
C18 0.0150(14) 0.0231(17) 0.0232(17) 0.0028(13) 0.0030(12) 0.0026(12)
C19 0.0211(16) 0.0252(18) 0.0210(17) -0.0065(13) 0.0075(13) 0.0013(13)
C20 0.0188(15) 0.0238(17) 0.0230(16) -0.0016(14) 0.0045(12) 0.0031(13)
C21 0.0274(18) 0.031(2) 0.0184(17) -0.0009(14) -0.0021(14) -0.0033(15)
C22 0.0188(14) 0.0124(14) 0.0168(15) -0.0002(11) 0.0013(12) -0.0002(11)
C23 0.0200(15) 0.0169(15) 0.0180(15) -0.0019(13) 0.0038(12) 0.0022(13)
C24 0.0208(15) 0.0189(15) 0.0135(15) 0.0032(12) 0.0039(12) -0.0018(12)
C25 0.0206(15) 0.0193(16) 0.0221(17) 0.0042(13) 0.0035(13) 0.0046(12)
C26 0.0223(17) 0.044(2) 0.037(2) 0.0186(19) 0.0159(15) 0.0041(17)

loop_
_atom_type_symbol
_atom_type_description
_atom_type_scat_dispersion_real
_atom_type_scat_dispersion_imag
_atom_type_scat_source
C C 0.0033 0.0016 'International Tables Vol C Tables 4.2.6.8 and 6.1.1.4'
H H 0.0000 0.0000 'International Tables Vol C Tables 4.2.6.8 and 6.1.1.4'
N N 0.0061 0.0033 'International Tables Vol C Tables 4.2.6.8 and 6.1.1.4'
O O 0.0106 0.0060 'International Tables Vol C Tables 4.2.6.8 and 6.1.1.4'
Pt Pt -1.7033 8.3905 'International Tables Vol C Tables 4.2.6.8 and 6.1.1.4'

loop_
_geom_angle_atom_site_label_1
_geom_angle_atom_site_label_2
_geom_angle_atom_site_label_3
_geom_angle
_geom_angle_site_symmetry_1
_geom_angle_site_symmetry_3
_geom_angle_publ_flag
O5 Pt1 O4 91.81(8) . . ?
N1 Pt1 O4 93.73(9) . . ?
N1 Pt1 O5 174.11(9) . . ?
C7 Pt1 O4 175.29(10) . . ?
C7 Pt1 O5 92.84(11) . . ?
C7 Pt1 N1 81.64(11) . . ?
C15 O2 C20 116.1(2) . . ?
C16 O3 C21 116.7(3) . . ?
C22 O4 Pt1 123.5(2) . . ?
C24 O5 Pt1 124.2(2) . . ?
C1 N1 Pt1 124.0(2) . . ?
C1 N1 C5 119.8(3) . . ?
C5 N1 Pt1 116.28(19) . . ?
C9 N2 C19 115.4(2) . . ?
C12 N2 C9 124.6(3) . . ?
C12 N2 C19 119.0(3) . . ?
N1 C1 H1 118.9 . . ?
N1 C1 C2 122.1(3) . . ?
C2 C1 H1 118.9 . . ?
C1 C2 H2 120.5 . . ?
C3 C2 C1 118.9(3) . . ?
C3 C2 H2 120.5 . . ?
C2 C3 H3 120.6 . . ?
C4 C3 C2 118.8(3) . . ?
C4 C3 H3 120.6 . . ?
C3 C4 H4 119.8 . . ?
C3 C4 C5 120.3(3) . . ?
C5 C4 H4 119.8 . . ?
N1 C5 C4 120.0(3) . . ?
N1 C5 C6 113.0(3) . . ?
C4 C5 C6 126.9(3) . . ?
C7 C6 C5 114.4(3) . . ?
C11 C6 C5 124.9(3) . . ?
C11 C6 C7 120.7(3) . . ?
C6 C7 Pt1 114.5(2) . . ?
C8 C7 Pt1 127.6(2) . . ?
C8 C7 C6 117.9(3) . . ?
C7 C8 H8 119.5 . . ?
C9 C8 C7 121.1(3) . . ?
C9 C8 H8 119.5 . . ?
C8 C9 N2 118.8(3) . . ?
C8 C9 C10 120.5(3) . . ?
C10 C9 N2 120.5(3) . . ?
C9 C10 H10 120.2 . . ?
C11 C10 C9 119.6(3) . . ?
C11 C10 H10 120.2 . . ?
C6 C11 H11 120.0 . . ?
C10 C11 C6 120.1(3) . . ?
C10 C11 H11 120.0 . . ?
O1 C12 N2 121.4(3) . . ?
O1 C12 C13 120.0(3) . . ?
N2 C12 C13 118.6(3) . . ?
C14 C13 C12 123.3(3) . . ?
C18 C13 C12 117.6(3) . . ?
C18 C13 C14 119.1(3) . . ?
C13 C14 H14 119.8 . . ?
C15 C14 C13 120.5(3) . . ?
C15 C14 H14 119.8 . . ?
O2 C15 C14 125.1(3) . . ?
O2 C15 C16 115.0(3) . . ?
C14 C15 C16 119.9(3) . . ?
O3 C16 C15 115.1(3) . . ?
O3 C16 C17 125.6(3) . . ?
C17 C16 C15 119.3(3) . . ?
C16 C17 H17 119.9 . . ?
C16 C17 C18 120.3(3) . . ?
C18 C17 H17 119.9 . . ?
C13 C18 C17 120.8(3) . . ?
C13 C18 H18 119.6 . . ?
C17 C18 H18 119.6 . . ?
N2 C19 H19A 109.5 . . ?
N2 C19 H19B 109.5 . . ?
N2 C19 H19C 109.5 . . ?
H19A C19 H19B 109.5 . . ?
H19A C19 H19C 109.5 . . ?
H19B C19 H19C 109.5 . . ?
O2 C20 H20A 109.5 . . ?
O2 C20 H20B 109.5 . . ?
O2 C20 H20C 109.5 . . ?
H20A C20 H20B 109.5 . . ?
H20A C20 H20C 109.5 . . ?
H20B C20 H20C 109.5 . . ?
O3 C21 H21A 109.5 . . ?
O3 C21 H21B 109.5 . . ?
O3 C21 H21C 109.5 . . ?
H21A C21 H21B 109.5 . . ?
H21A C21 H21C 109.5 . . ?
H21B C21 H21C 109.5 . . ?
O4 C22 C23 126.4(3) . . ?
O4 C22 C25 115.4(3) . . ?
C23 C22 C25 118.2(3) . . ?
C22 C23 H23 117.0 . . ?
C24 C23 C22 126.0(3) . . ?
C24 C23 H23 117.0 . . ?
O5 C24 C23 127.9(3) . . ?
O5 C24 C26 114.0(3) . . ?
C23 C24 C26 118.1(3) . . ?
C22 C25 H25A 109.5 . . ?
C22 C25 H25B 109.5 . . ?
C22 C25 H25C 109.5 . . ?
H25A C25 H25B 109.5 . . ?
H25A C25 H25C 109.5 . . ?
H25B C25 H25C 109.5 . . ?
C24 C26 H26A 109.5 . . ?
C24 C26 H26B 109.5 . . ?
C24 C26 H26C 109.5 . . ?
H26A C26 H26B 109.5 . . ?
H26A C26 H26C 109.5 . . ?
H26B C26 H26C 109.5 . . ?

loop_
_geom_bond_atom_site_label_1
_geom_bond_atom_site_label_2
_geom_bond_distance
_geom_bond_site_symmetry_2
_geom_bond_publ_flag
Pt1 O4 2.087(2) . ?
Pt1 O5 2.008(2) . ?
Pt1 N1 1.991(2) . ?
Pt1 C7 1.967(3) . ?
O1 C12 1.237(4) . ?
O2 C15 1.366(4) . ?
O2 C20 1.436(4) . ?
O3 C16 1.359(4) . ?
O3 C21 1.446(4) . ?
O4 C22 1.276(4) . ?
O5 C24 1.284(4) . ?
N1 C1 1.339(4) . ?
N1 C5 1.371(4) . ?
N2 C9 1.436(4) . ?
N2 C12 1.368(4) . ?
N2 C19 1.468(4) . ?
C1 H1 0.9500 . ?
C1 C2 1.393(4) . ?
C2 H2 0.9500 . ?
C2 C3 1.391(5) . ?
C3 H3 0.9500 . ?
C3 C4 1.388(4) . ?
C4 H4 0.9500 . ?
C4 C5 1.391(4) . ?
C5 C6 1.467(4) . ?
C6 C7 1.415(4) . ?
C6 C11 1.402(4) . ?
C7 C8 1.398(4) . ?
C8 H8 0.9500 . ?
C8 C9 1.389(4) . ?
C9 C10 1.396(4) . ?
C10 H10 0.9500 . ?
C10 C11 1.385(4) . ?
C11 H11 0.9500 . ?
C12 C13 1.490(4) . ?
C13 C14 1.405(4) . ?
C13 C18 1.386(4) . ?
C14 H14 0.9500 . ?
C14 C15 1.378(4) . ?
C15 C16 1.420(4) . ?
C16 C17 1.381(5) . ?
C17 H17 0.9500 . ?
C17 C18 1.392(5) . ?
C18 H18 0.9500 . ?
C19 H19A 0.9800 . ?
C19 H19B 0.9800 . ?
C19 H19C 0.9800 . ?
C20 H20A 0.9800 . ?
C20 H20B 0.9800 . ?
C20 H20C 0.9800 . ?
C21 H21A 0.9800 . ?
C21 H21B 0.9800 . ?
C21 H21C 0.9800 . ?
C22 C23 1.399(4) . ?
C22 C25 1.507(4) . ?
C23 H23 0.9500 . ?
C23 C24 1.391(4) . ?
C24 C26 1.499(5) . ?
C25 H25A 0.9800 . ?
C25 H25B 0.9800 . ?
C25 H25C 0.9800 . ?
C26 H26A 0.9800 . ?
C26 H26B 0.9800 . ?
C26 H26C 0.9800 . ?

loop_
_geom_torsion_atom_site_label_1
_geom_torsion_atom_site_label_2
_geom_torsion_atom_site_label_3
_geom_torsion_atom_site_label_4
_geom_torsion
_geom_torsion_site_symmetry_1
_geom_torsion_site_symmetry_2
_geom_torsion_site_symmetry_3
_geom_torsion_site_symmetry_4
_geom_torsion_publ_flag
Pt1 O4 C22 C23 4.9(4) . . . . ?
Pt1 O4 C22 C25 -174.9(2) . . . . ?
Pt1 O5 C24 C23 3.9(5) . . . . ?
Pt1 O5 C24 C26 -177.7(2) . . . . ?
Pt1 N1 C1 C2 178.5(2) . . . . ?
Pt1 N1 C5 C4 -178.7(2) . . . . ?
Pt1 N1 C5 C6 2.3(3) . . . . ?
Pt1 C7 C8 C9 -178.1(2) . . . . ?
O1 C12 C13 C14 144.4(3) . . . . ?
O1 C12 C13 C18 -33.8(4) . . . . ?
O2 C15 C16 O3 0.8(4) . . . . ?
O2 C15 C16 C17 -179.8(3) . . . . ?
O3 C16 C17 C18 177.7(3) . . . . ?
O4 C22 C23 C24 -3.6(5) . . . . ?
N1 C1 C2 C3 0.3(5) . . . . ?
N1 C5 C6 C7 0.7(4) . . . . ?
N1 C5 C6 C11 -179.8(3) . . . . ?
N2 C9 C10 C11 -179.2(3) . . . . ?
N2 C12 C13 C14 -34.8(4) . . . . ?
N2 C12 C13 C18 146.9(3) . . . . ?
C1 N1 C5 C4 1.3(4) . . . . ?
C1 N1 C5 C6 -177.6(3) . . . . ?
C1 C2 C3 C4 1.3(5) . . . . ?
C2 C3 C4 C5 -1.5(5) . . . . ?
C3 C4 C5 N1 0.2(5) . . . . ?
C3 C4 C5 C6 179.0(3) . . . . ?
C4 C5 C6 C7 -178.1(3) . . . . ?
C4 C5 C6 C11 1.3(5) . . . . ?
C5 N1 C1 C2 -1.6(5) . . . . ?
C5 C6 C7 Pt1 -3.5(3) . . . . ?
C5 C6 C7 C8 176.5(3) . . . . ?
C5 C6 C11 C10 -178.3(3) . . . . ?
C6 C7 C8 C9 1.9(4) . . . . ?
C7 C6 C11 C10 1.1(5) . . . . ?
C7 C8 C9 N2 177.3(3) . . . . ?
C7 C8 C9 C10 1.0(5) . . . . ?
C8 C9 C10 C11 -2.9(5) . . . . ?
C9 N2 C12 O1 163.1(3) . . . . ?
C9 N2 C12 C13 -17.7(4) . . . . ?
C9 C10 C11 C6 1.9(5) . . . . ?
C11 C6 C7 Pt1 177.1(2) . . . . ?
C11 C6 C7 C8 -2.9(4) . . . . ?
C12 N2 C9 C8 132.8(3) . . . . ?
C12 N2 C9 C10 -50.9(4) . . . . ?
C12 C13 C14 C15 179.5(3) . . . . ?
C12 C13 C18 C17 -178.8(3) . . . . ?
C13 C14 C15 O2 -178.0(3) . . . . ?
C13 C14 C15 C16 -0.2(5) . . . . ?
C14 C13 C18 C17 2.8(5) . . . . ?
C14 C15 C16 O3 -177.3(3) . . . . ?
C14 C15 C16 C17 2.2(5) . . . . ?
C15 C16 C17 C18 -1.7(5) . . . . ?
C16 C17 C18 C13 -0.8(5) . . . . ?
C18 C13 C14 C15 -2.3(5) . . . . ?
C19 N2 C9 C8 -58.6(4) . . . . ?
C19 N2 C9 C10 117.8(3) . . . . ?
C19 N2 C12 O1 -5.1(5) . . . . ?
C19 N2 C12 C13 174.1(3) . . . . ?
C20 O2 C15 C14 5.5(4) . . . . ?
C20 O2 C15 C16 -172.4(3) . . . . ?
C21 O3 C16 C15 -179.7(3) . . . . ?
C21 O3 C16 C17 0.9(5) . . . . ?
C22 C23 C24 O5 -1.5(6) . . . . ?
C22 C23 C24 C26 -179.8(3) . . . . ?
C25 C22 C23 C24 176.2(3) . . . . ?
